data_7249935
loop_
_publ_author_name
'Sharma, Vanshika'
'Dutta, Srishti'
'Sahu, Devanand'
'Pandey, Abhilash'
'Kumar, Dishen'
'Das, Sanchita'
'Patra, Goutam Kumar'

_publ_section_title
;
 A new quinoline-based fluorescent-colorimetric chemosensor for sensitive
 and selective &#x201C;on--off&#x201D; detection of Pb2+ ions
;
_journal_issue 6
_journal_name_full 'RSC Advances'
_journal_page_first 4236
_journal_page_last 4249
_journal_paper_doi 10.1039/D4RA08193E
_journal_volume 15
_journal_year 2025
_chemical_formula_moiety 'C14 H9 N5'
_chemical_formula_sum 'C14 H9 N5'
_chemical_formula_weight 247.26
_space_group_crystal_system monoclinic
_space_group_IT_number 14
_space_group_name_Hall '-P 2ybc'
_space_group_name_H-M_alt 'P 1 21/c 1'
_atom_sites_solution_hydrogens geom
_atom_sites_solution_primary dual
_audit_creation_date 2023-04-11
_audit_creation_method
;
Olex2 1.5
(compiled 2022.04.07 svn.rca3783a0 for OlexSys, GUI svn.r6498)
;
_audit_update_record
;
2023-09-10 deposited with the CCDC.	2025-01-22 downloaded from the CCDC.
;
_cell_angle_alpha 90
_cell_angle_beta 94.249(3)
_cell_angle_gamma 90
_cell_formula_units_Z 4
_cell_length_a 10.4775(3)
_cell_length_b 7.5290(3)
_cell_length_c 15.5021(5)
_cell_measurement_reflns_used 5562
_cell_measurement_temperature 293(2)
_cell_measurement_theta_max 26.4750
_cell_measurement_theta_min 1.9520
_cell_volume 1219.52(7)
_computing_cell_refinement 'CrysAlisPro 1.171.41.93a (Rigaku OD, 2020)'
_computing_data_collection 'CrysAlisPro 1.171.41.93a (Rigaku OD, 2020)'
_computing_data_reduction 'CrysAlisPro 1.171.41.93a (Rigaku OD, 2020)'
_computing_molecular_graphics 'Olex2 1.5 (Dolomanov et al., 2009)'
_computing_publication_material 'Olex2 1.5 (Dolomanov et al., 2009)'
_computing_structure_refinement 'SHELXL 2018/3 (Sheldrick, 2015)'
_computing_structure_solution 'SHELXT 2018/2 (Sheldrick, 2018)'
_diffrn_ambient_temperature 293(2)
_diffrn_detector 'Hybrid Pixel Array Detector'
_diffrn_detector_area_resol_mean 10.0000
_diffrn_measured_fraction_theta_full 1.000
_diffrn_measured_fraction_theta_max 0.941
_diffrn_measurement_details
;
List of Runs (angles in degrees, time in seconds):

  # Type    Start    End  Width  t~exp~   \w     \q     \k     \f   Frames
#--------------------------------------------------------------------------
  1  \w    -14.00  11.00   0.50   60.92    --   10.00  25.00 126.00   50
  2  \w    -14.00  11.00   0.50   60.92    --   10.00 -25.00 -37.00   50
  3  \w    -35.00 -10.00   0.50   60.92    --  -10.20 -25.00 -37.00   50
  4  \w    -29.00  -2.00   0.50   60.92    --  -10.20  25.00 126.00   54
  5  \w    -15.00  30.00   0.50   60.92    --   10.00  77.00 150.00   90
  6  \w    -14.00  70.00   0.50   60.92    --   10.00  77.00-150.00  168
  7  \w    -66.00  32.00   0.50   60.92    --   10.00 -82.00-120.00  196
  8  \w    -79.00  43.00   0.50   60.92    --   10.00 -38.00 -60.00  244
  9  \w     43.00  68.00   0.50   60.92    --   10.00  77.00 150.00   50
 10  \w    -42.00  15.00   0.50   60.92    --  -10.20 -77.00 120.00  114
 11  \w    -97.00 -54.00   0.50   60.92    --  -10.20 -77.00 120.00   86
;
_diffrn_measurement_device 'four-circle diffractometer'
_diffrn_measurement_device_type 'XtaLAB Pro II AFC12 (RINC): Kappa single'
_diffrn_measurement_method '\w scans'
_diffrn_orient_matrix_type 'CrysAlisPro convention (1999,Acta A55,543-557)'
_diffrn_orient_matrix_UB_11 -0.0335909000
_diffrn_orient_matrix_UB_12 -0.0226451000
_diffrn_orient_matrix_UB_13 0.0365350000
_diffrn_orient_matrix_UB_21 0.0586971000
_diffrn_orient_matrix_UB_22 -0.0218135000
_diffrn_orient_matrix_UB_23 0.0233485000
_diffrn_orient_matrix_UB_31 0.0058708000
_diffrn_orient_matrix_UB_32 0.0887783000
_diffrn_orient_matrix_UB_33 0.0150486000
_diffrn_radiation_monochromator mirror
_diffrn_radiation_probe x-ray
_diffrn_radiation_type 'Mo K\a'
_diffrn_radiation_wavelength 0.71073
_diffrn_reflns_av_R_equivalents 0.0450
_diffrn_reflns_av_unetI/netI 0.0362
_diffrn_reflns_Laue_measured_fraction_full 1.000
_diffrn_reflns_Laue_measured_fraction_max 0.941
_diffrn_reflns_limit_h_max 9
_diffrn_reflns_limit_h_min -13
_diffrn_reflns_limit_k_max 9
_diffrn_reflns_limit_k_min -9
_diffrn_reflns_limit_l_max 19
_diffrn_reflns_limit_l_min -19
_diffrn_reflns_number 12049
_diffrn_reflns_point_group_measured_fraction_full 1.000
_diffrn_reflns_point_group_measured_fraction_max 0.941
_diffrn_reflns_theta_full 25.242
_diffrn_reflns_theta_max 27.115
_diffrn_reflns_theta_min 1.949
_diffrn_source 'micro-focus sealed X-ray tube'
_diffrn_source_type 'Rigaku (Mo) X-ray Source'
_exptl_absorpt_coefficient_mu 0.089
_exptl_absorpt_correction_T_max 1.00000
_exptl_absorpt_correction_T_min 0.55699
_exptl_absorpt_correction_type multi-scan
_exptl_absorpt_process_details
;
CrysAlisPro 1.171.41.93a (Rigaku Oxford Diffraction, 2020)
Empirical absorption correction using spherical harmonics,
implemented in SCALE3 ABSPACK scaling algorithm.
;
_exptl_crystal_density_diffrn 1.464
_exptl_crystal_F_000 558
_refine_diff_density_max 0.144
_refine_diff_density_min -0.171
_refine_diff_density_rms 0.037
_refine_ls_extinction_method none
_refine_ls_goodness_of_fit_ref 1.098
_refine_ls_hydrogen_treatment constr
_refine_ls_matrix_type full
_refine_ls_number_parameters 172
_refine_ls_number_reflns 2540
_refine_ls_number_restraints 0
_refine_ls_restrained_S_all 1.098
_refine_ls_R_factor_all 0.0549
_refine_ls_R_factor_gt 0.0393
_refine_ls_shift/su_max 0.053
_refine_ls_shift/su_mean 0.006
_refine_ls_structure_factor_coef Fsqd
_refine_ls_weighting_details 'w=1/[\s^2^(Fo^2^)+(0.0544P)^2^+0.0386P] where P=(Fo^2^+2Fc^2^)/3'
_refine_ls_weighting_scheme calc
_refine_ls_wR_factor_gt 0.1018
_refine_ls_wR_factor_ref 0.1087
_reflns_Friedel_coverage 0.000
_reflns_number_gt 1930
_reflns_number_total 2540
_reflns_threshold_expression 'I > 2\s(I)'
_cod_data_source_file d4ra08193e2.cif
_cod_data_source_block rdsdx2_010223
_cod_depositor_comments
;

2025-04-02
Z value and formula fixed to values more according to usual
chemical conventions.
The formula_sum has also been made equal to the formula_moiety
since the latter reflected the actual file contents.
                miguel
;
_cod_original_formula_sum 'C24 H14 N4'
_cod_original_formula_weight 358.39
_cod_original_formula_moiety '1.333(C14 H9 N5)'
_cod_original_formula_units_Z 3
_cod_database_code 7249935
_shelx_shelxl_version_number 2018/3
_chemical_oxdiff_formula C24H14N4
_shelx_space_group_comment
;
The symmetry employed for this shelxl refinement is uniquely defined
by the following loop, which should always be used as a source of
symmetry information in preference to the above space-group names.
They are only intended as comments.
;
_olex2_refinement_description
;
1. Fixed Uiso
 At 1.2 times of:
  All C(H) groups, All N(H,H) groups
2.a Aromatic/amide H refined with riding coordinates:
 C009(H009), C00A(H00C), C00C(H00D), C00D(H00E), C00E(H00F), C00I(H00I),
 C00J(H00J)
2.b X=CH2 refined with riding coordinates:
 N003(H00A,H00B)
;
_olex2_submission_special_instructions 'No special instructions were received'
_oxdiff_exptl_absorpt_empirical_details
;
Empirical correction (ABSPACK) includes:
- Absorption correction using spherical harmonics
- Frame scaling
;
_oxdiff_exptl_absorpt_empirical_full_max 3.262
_oxdiff_exptl_absorpt_empirical_full_min 0.514

loop_
_space_group_symop_operation_xyz
'x, y, z'
'-x, y+1/2, -z+1/2'
'-x, -y, -z'
'x, -y-1/2, z-1/2'

loop_
_atom_site_label
_atom_site_type_symbol
_atom_site_fract_x
_atom_site_fract_y
_atom_site_fract_z
_atom_site_U_iso_or_equiv
_atom_site_adp_type
_atom_site_occupancy
_atom_site_site_symmetry_order
_atom_site_calc_flag
_atom_site_refinement_flags_posn
_atom_site_refinement_flags_adp
_atom_site_refinement_flags_occupancy
_atom_site_disorder_assembly
_atom_site_disorder_group
N001 N 0.71761(9) 0.36006(13) 0.56052(7) 0.0359(3) Uani 1 1 d . . . . .
N002 N 1.14947(9) 0.22546(13) 0.45360(7) 0.0386(3) Uani 1 1 d . . . . .
N003 N 0.60185(10) 0.67397(14) 0.61171(8) 0.0489(3) Uani 1 1 d . . . . .
H00A H 0.674493 0.682617 0.589606 0.059 Uiso 1 1 calc R U . . .
H00B H 0.564476 0.767675 0.629125 0.059 Uiso 1 1 calc R U . . .
C004 C 0.92584(11) 0.14503(14) 0.41560(8) 0.0308(3) Uani 1 1 d . . . . .
C005 C 0.89101(11) 0.22850(14) 0.49324(8) 0.0310(3) Uani 1 1 d . . . . .
C006 C 1.05737(11) 0.14637(14) 0.39928(8) 0.0325(3) Uani 1 1 d . . . . .
C007 C 0.54716(11) 0.51522(16) 0.61900(8) 0.0356(3) Uani 1 1 d . . . . .
C008 C 0.59738(11) 0.35720(16) 0.59363(8) 0.0348(3) Uani 1 1 d . . . . .
C009 C 0.75913(11) 0.22733(16) 0.51969(8) 0.0350(3) Uani 1 1 d . . . . .
H009 H 0.706198 0.130320 0.506726 0.042 Uiso 1 1 calc R U . . .
C00A C 0.98552(12) 0.30489(15) 0.54619(8) 0.0361(3) Uani 1 1 d . . . . .
H00C H 0.965409 0.359389 0.597286 0.043 Uiso 1 1 calc R U . . .
N00B N 0.48501(12) 0.05706(16) 0.61146(10) 0.0630(4) Uani 1 1 d . . . . .
C00C C 1.11218(12) 0.30151(16) 0.52396(9) 0.0393(3) Uani 1 1 d . . . . .
H00D H 1.173944 0.356282 0.561087 0.047 Uiso 1 1 calc R U . . .
C00D C 1.09703(13) 0.06141(16) 0.32443(8) 0.0407(3) Uani 1 1 d . . . . .
H00E H 1.183249 0.060175 0.313868 0.049 Uiso 1 1 calc R U . . .
C00E C 0.83792(12) 0.06393(17) 0.35404(8) 0.0414(3) Uani 1 1 d . . . . .
H00F H 0.750964 0.064927 0.362478 0.050 Uiso 1 1 calc R U . . .
C00F C 0.53022(12) 0.19388(18) 0.60375(9) 0.0419(3) Uani 1 1 d . . . . .
C00G C 0.42432(12) 0.51410(18) 0.65543(9) 0.0429(4) Uani 1 1 d . . . . .
N00H N 0.32739(13) 0.51600(19) 0.68405(10) 0.0695(4) Uani 1 1 d . . . . .
C00I C 1.01008(15) -0.01822(18) 0.26799(9) 0.0475(4) Uani 1 1 d . . . . .
H00I H 1.037197 -0.075000 0.219300 0.057 Uiso 1 1 calc R U . . .
C00J C 0.88001(15) -0.01569(18) 0.28239(9) 0.0493(4) Uani 1 1 d . . . . .
H00J H 0.821300 -0.069049 0.242550 0.059 Uiso 1 1 calc R U . . .

loop_
_atom_site_aniso_label
_atom_site_aniso_U_11
_atom_site_aniso_U_22
_atom_site_aniso_U_33
_atom_site_aniso_U_23
_atom_site_aniso_U_13
_atom_site_aniso_U_12
N001 0.0328(5) 0.0332(6) 0.0430(6) -0.0005(5) 0.0115(5) -0.0004(4)
N002 0.0341(6) 0.0335(6) 0.0490(7) 0.0002(5) 0.0081(5) -0.0028(4)
N003 0.0386(6) 0.0344(6) 0.0764(9) -0.0082(6) 0.0227(6) -0.0011(5)
C004 0.0345(6) 0.0232(6) 0.0355(7) 0.0029(5) 0.0063(5) 0.0003(5)
C005 0.0333(6) 0.0231(6) 0.0374(7) 0.0033(5) 0.0085(5) 0.0006(5)
C006 0.0360(6) 0.0248(6) 0.0377(7) 0.0051(5) 0.0087(5) 0.0011(5)
C007 0.0302(6) 0.0369(7) 0.0403(7) -0.0010(6) 0.0076(5) -0.0019(5)
C008 0.0307(6) 0.0344(7) 0.0403(7) -0.0001(5) 0.0100(5) -0.0028(5)
C009 0.0344(6) 0.0299(6) 0.0415(7) -0.0008(6) 0.0078(5) -0.0032(5)
C00A 0.0424(7) 0.0301(7) 0.0365(7) -0.0034(5) 0.0084(6) -0.0019(5)
N00B 0.0529(8) 0.0422(7) 0.0966(11) -0.0015(7) 0.0241(7) -0.0101(6)
C00C 0.0360(7) 0.0342(7) 0.0473(8) -0.0036(6) 0.0010(6) -0.0063(5)
C00D 0.0457(7) 0.0348(7) 0.0434(8) 0.0038(6) 0.0159(6) 0.0034(6)
C00E 0.0374(7) 0.0394(8) 0.0473(8) -0.0019(6) 0.0016(6) -0.0005(5)
C00F 0.0345(7) 0.0398(8) 0.0528(9) -0.0013(6) 0.0127(6) -0.0009(6)
C00G 0.0358(7) 0.0446(8) 0.0495(9) -0.0057(6) 0.0103(7) -0.0013(6)
N00H 0.0454(8) 0.0845(10) 0.0819(10) -0.0130(8) 0.0266(7) -0.0055(7)
C00I 0.0654(9) 0.0416(8) 0.0372(8) -0.0017(6) 0.0146(7) 0.0063(7)
C00J 0.0606(9) 0.0447(8) 0.0415(8) -0.0076(7) -0.0040(7) -0.0014(7)

loop_
_atom_type_symbol
_atom_type_description
_atom_type_scat_dispersion_real
_atom_type_scat_dispersion_imag
_atom_type_scat_source
C C 0.0033 0.0016 'International Tables Vol C Tables 4.2.6.8 and 6.1.1.4'
H H 0.0000 0.0000 'International Tables Vol C Tables 4.2.6.8 and 6.1.1.4'
N N 0.0061 0.0033 'International Tables Vol C Tables 4.2.6.8 and 6.1.1.4'

loop_
_geom_angle_atom_site_label_1
_geom_angle_atom_site_label_2
_geom_angle_atom_site_label_3
_geom_angle
_geom_angle_site_symmetry_1
_geom_angle_site_symmetry_3
_geom_angle_publ_flag
C009 N001 C008 121.37(10) . . ?
C00C N002 C006 117.37(10) . . ?
H00A N003 H00B 120.0 . . ?
C007 N003 H00A 120.0 . . ?
C007 N003 H00B 120.0 . . ?
C006 C004 C005 117.32(11) . . ?
C00E C004 C005 124.31(11) . . ?
C00E C004 C006 118.36(11) . . ?
C004 C005 C009 122.43(10) . . ?
C00A C005 C004 118.19(10) . . ?
C00A C005 C009 119.31(11) . . ?
N002 C006 C004 122.88(10) . . ?
N002 C006 C00D 117.70(11) . . ?
C00D C006 C004 119.42(11) . . ?
N003 C007 C008 125.25(11) . . ?
N003 C007 C00G 116.07(11) . . ?
C008 C007 C00G 118.67(11) . . ?
N001 C008 C00F 121.22(10) . . ?
C007 C008 N001 117.94(10) . . ?
C007 C008 C00F 120.80(10) . . ?
N001 C009 C005 119.70(11) . . ?
N001 C009 H009 120.1 . . ?
C005 C009 H009 120.1 . . ?
C005 C00A H00C 119.9 . . ?
C005 C00A C00C 120.28(11) . . ?
C00C C00A H00C 119.9 . . ?
N002 C00C C00A 123.94(12) . . ?
N002 C00C H00D 118.0 . . ?
C00A C00C H00D 118.0 . . ?
C006 C00D H00E 119.8 . . ?
C00I C00D C006 120.36(12) . . ?
C00I C00D H00E 119.8 . . ?
C004 C00E H00F 119.8 . . ?
C00J C00E C004 120.35(12) . . ?
C00J C00E H00F 119.8 . . ?
N00B C00F C008 174.93(13) . . ?
N00H C00G C007 178.94(15) . . ?
C00D C00I H00I 119.7 . . ?
C00D C00I C00J 120.51(12) . . ?
C00J C00I H00I 119.7 . . ?
C00E C00J C00I 120.94(13) . . ?
C00E C00J H00J 119.5 . . ?
C00I C00J H00J 119.5 . . ?

loop_
_geom_bond_atom_site_label_1
_geom_bond_atom_site_label_2
_geom_bond_distance
_geom_bond_site_symmetry_2
_geom_bond_publ_flag
N001 C008 1.3951(14) . ?
N001 C009 1.2765(15) . ?
N002 C006 1.3691(16) . ?
N002 C00C 1.3167(16) . ?
N003 H00A 0.8600 . ?
N003 H00B 0.8600 . ?
N003 C007 1.3339(15) . ?
C004 C005 1.4289(16) . ?
C004 C006 1.4194(16) . ?
C004 C00E 1.4149(17) . ?
C005 C009 1.4701(16) . ?
C005 C00A 1.3656(17) . ?
C006 C00D 1.4142(17) . ?
C007 C008 1.3703(17) . ?
C007 C00G 1.4433(17) . ?
C008 C00F 1.4311(17) . ?
C009 H009 0.9300 . ?
C00A H00C 0.9300 . ?
C00A C00C 1.3958(17) . ?
N00B C00F 1.1438(16) . ?
C00C H00D 0.9300 . ?
C00D H00E 0.9300 . ?
C00D C00I 1.355(2) . ?
C00E H00F 0.9300 . ?
C00E C00J 1.3638(18) . ?
C00G N00H 1.1381(16) . ?
C00I H00I 0.9300 . ?
C00I C00J 1.3974(19) . ?
C00J H00J 0.9300 . ?

loop_
_geom_torsion_atom_site_label_1
_geom_torsion_atom_site_label_2
_geom_torsion_atom_site_label_3
_geom_torsion_atom_site_label_4
_geom_torsion
_geom_torsion_site_symmetry_1
_geom_torsion_site_symmetry_2
_geom_torsion_site_symmetry_3
_geom_torsion_site_symmetry_4
_geom_torsion_publ_flag
N002 C006 C00D C00I -179.60(11) . . . . ?
N003 C007 C008 N001 2.6(2) . . . . ?
N003 C007 C008 C00F -179.51(13) . . . . ?
C004 C005 C009 N001 -146.87(12) . . . . ?
C004 C005 C00A C00C 0.41(17) . . . . ?
C004 C006 C00D C00I 1.04(18) . . . . ?
C004 C00E C00J C00I -0.3(2) . . . . ?
C005 C004 C006 N002 -0.97(16) . . . . ?
C005 C004 C006 C00D 178.36(11) . . . . ?
C005 C004 C00E C00J -178.76(12) . . . . ?
C005 C00A C00C N002 -0.91(19) . . . . ?
C006 N002 C00C C00A 0.41(18) . . . . ?
C006 C004 C005 C009 -176.57(10) . . . . ?
C006 C004 C005 C00A 0.46(16) . . . . ?
C006 C004 C00E C00J 2.09(18) . . . . ?
C006 C00D C00I C00J 0.77(19) . . . . ?
C008 N001 C009 C005 -174.03(11) . . . . ?
C009 N001 C008 C007 -165.53(12) . . . . ?
C009 N001 C008 C00F 16.64(19) . . . . ?
C009 C005 C00A C00C 177.54(11) . . . . ?
C00A C005 C009 N001 36.13(17) . . . . ?
C00C N002 C006 C004 0.54(17) . . . . ?
C00C N002 C006 C00D -178.80(11) . . . . ?
C00D C00I C00J C00E -1.2(2) . . . . ?
C00E C004 C005 C009 4.27(18) . . . . ?
C00E C004 C005 C00A -178.69(11) . . . . ?
C00E C004 C006 N002 178.23(11) . . . . ?
C00E C004 C006 C00D -2.44(16) . . . . ?
C00G C007 C008 N001 -178.46(11) . . . . ?
C00G C007 C008 C00F -0.61(19) . . . . ?
